data_7706173
loop_
_publ_author_name
'Gupta, Vijay'
'Laha, Biswajit'
'Khullar, Sadhika'
'Mandal, Sanjay K.'

_publ_section_title
;
 Deciphering supramolecular isomerization in coordination polymers:
 connected molecular squares <i>vs.</i> fused hexagons.
;
_journal_issue 6
_journal_name_full 'Dalton transactions (Cambridge, England : 2003)'
_journal_page_first 2221
_journal_page_last 2232
_journal_paper_doi 10.1039/d0dt04196c
_journal_volume 50
_journal_year 2021
_chemical_formula_moiety 'C30 H32 Mn N3 O5 Si'
_chemical_formula_sum 'C30 H32 Mn N3 O5 Si'
_chemical_formula_weight 597.61
_space_group_crystal_system triclinic
_space_group_IT_number 2
_space_group_name_Hall '-P 1'
_space_group_name_H-M_alt 'P -1'
_atom_sites_solution_hydrogens mixed
_atom_sites_solution_primary dual
_audit_creation_date 2020-07-13
_audit_creation_method
;
Olex2 1.2
(compiled 2018.05.29 svn.r3508 for OlexSys, GUI svn.r5506)
;
_audit_update_record
;
2020-10-26 deposited with the CCDC.	2020-12-22 downloaded from the CCDC.
;
_cell_angle_alpha 104.535(4)
_cell_angle_beta 94.021(4)
_cell_angle_gamma 102.967(4)
_cell_formula_units_Z 2
_cell_length_a 8.537(3)
_cell_length_b 12.938(4)
_cell_length_c 14.713(5)
_cell_measurement_reflns_used 6355
_cell_measurement_temperature 100.15
_cell_measurement_theta_max 25.00
_cell_measurement_theta_min 2.47
_cell_volume 1519.1(9)
_computing_cell_refinement 'SAINT v8.34A (Bruker, 2013)'
_computing_data_collection 'APEX2 2013.4_1 (Bruker AXS Inc., 2013)'
_computing_data_reduction 'SAINT v8.34A (Bruker, 2013)'
_computing_molecular_graphics 'Olex2 (Dolomanov et al., 2009)'
_computing_publication_material 'Olex2 (Dolomanov et al., 2009)'
_computing_structure_refinement 'ShelXL (Sheldrick, 2015)'
_computing_structure_solution 'ShelXT (Sheldrick, 2015)'
_diffrn_ambient_temperature 100.15
_diffrn_detector_area_resol_mean 7.9
_diffrn_detector_type 'Bruker SMART CCD 1K area detector'
_diffrn_measured_fraction_theta_full 0.967
_diffrn_measured_fraction_theta_max 0.967
_diffrn_measurement_device 'three-circle diffractometer'
_diffrn_measurement_device_type 'Bruker SMART CCD 1K area detector'
_diffrn_measurement_method '\w scans'
_diffrn_radiation_type MoK\a
_diffrn_radiation_wavelength 0.71073
_diffrn_reflns_av_R_equivalents 0.0274
_diffrn_reflns_av_unetI/netI 0.0370
_diffrn_reflns_Laue_measured_fraction_full 0.967
_diffrn_reflns_Laue_measured_fraction_max 0.967
_diffrn_reflns_limit_h_max 10
_diffrn_reflns_limit_h_min -10
_diffrn_reflns_limit_k_max 15
_diffrn_reflns_limit_k_min -15
_diffrn_reflns_limit_l_max 17
_diffrn_reflns_limit_l_min -17
_diffrn_reflns_number 14414
_diffrn_reflns_point_group_measured_fraction_full 0.967
_diffrn_reflns_point_group_measured_fraction_max 0.967
_diffrn_reflns_theta_full 24.999
_diffrn_reflns_theta_max 24.999
_diffrn_reflns_theta_min 1.443
_exptl_absorpt_coefficient_mu 0.516
_exptl_absorpt_correction_T_max 0.7452
_exptl_absorpt_correction_T_min 0.6805
_exptl_absorpt_correction_type multi-scan
_exptl_absorpt_process_details
'SADABS-2014/4 (Bruker,2014/4) was used for absorption correction. wR2(int) was 0.0526 before and 0.0423 after correction. The Ratio of minimum to maximum transmission is 0.9132. The \l/2 correction factor is 0.00150.'
_exptl_crystal_colour 'clear colourless'
_exptl_crystal_colour_lustre clear
_exptl_crystal_colour_primary colourless
_exptl_crystal_density_diffrn 1.306
_exptl_crystal_description plate
_exptl_crystal_F_000 624
_exptl_crystal_size_max 0.1
_exptl_crystal_size_mid 0.1
_exptl_crystal_size_min 0.1
_refine_diff_density_max 0.598
_refine_diff_density_min -0.288
_refine_diff_density_rms 0.055
_refine_ls_extinction_method none
_refine_ls_goodness_of_fit_ref 1.051
_refine_ls_hydrogen_treatment constr
_refine_ls_matrix_type full
_refine_ls_number_parameters 364
_refine_ls_number_reflns 5172
_refine_ls_number_restraints 0
_refine_ls_restrained_S_all 1.051
_refine_ls_R_factor_all 0.0492
_refine_ls_R_factor_gt 0.0364
_refine_ls_shift/su_max 0.001
_refine_ls_shift/su_mean 0.000
_refine_ls_structure_factor_coef Fsqd
_refine_ls_weighting_details 'w=1/[\s^2^(Fo^2^)+(0.0335P)^2^+1.2225P] where P=(Fo^2^+2Fc^2^)/3'
_refine_ls_weighting_scheme calc
_refine_ls_wR_factor_gt 0.0828
_refine_ls_wR_factor_ref 0.0891
_reflns_Friedel_coverage 0.000
_reflns_number_gt 4301
_reflns_number_total 5172
_reflns_threshold_expression 'I > 2\s(I)'
_cod_data_source_file d0dt04196c2.cif
_cod_data_source_block 1a
_cod_depositor_comments 'Adding full bibliography for 7706167--7706173.cif.'
_cod_original_cell_volume 1519.1(8)
_cod_database_code 7706173
_shelx_shelxl_version_number 2014/7
_shelx_space_group_comment
;
The symmetry employed for this shelxl refinement is uniquely defined
by the following loop, which should always be used as a source of
symmetry information in preference to the above space-group names.
They are only intended as comments.
;
_shelx_estimated_absorpt_t_max 0.950
_shelx_estimated_absorpt_t_min 0.950
_olex2_refinement_description
;
1. Fixed Uiso
 At 1.2 times of:
  All C(H) groups, All C(H,H) groups
 At 1.5 times of:
  All C(H,H,H) groups, All O(H,H) groups
2.a Rotating group:
 O5(H5A,H5B)
2.b Secondary CH2 refined with riding coordinates:
 C22(H22A,H22B), C23(H23A,H23B), C29(H29A,H29B), C30(H30A,H30B)
2.c Aromatic/amide H refined with riding coordinates:
 C3(H3), C4(H4), C6(H6), C7(H7), C11(H11), C12(H12), C14(H14), C15(H15),
 C17(H17), C18(H18), C19(H19), C20(H20), C25(H25), C26(H26), C27(H27), C28(H28)
2.d Idealised Me refined as rotating group:
 C8(H8A,H8B,H8C), C9(H9A,H9B,H9C)
;
_olex2_submission_special_instructions 'No special instructions were received'

loop_
_space_group_symop_operation_xyz
'x, y, z'
'-x, -y, -z'

loop_
_atom_site_label
_atom_site_type_symbol
_atom_site_fract_x
_atom_site_fract_y
_atom_site_fract_z
_atom_site_U_iso_or_equiv
_atom_site_adp_type
_atom_site_occupancy
_atom_site_site_symmetry_order
_atom_site_calc_flag
_atom_site_refinement_flags_posn
_atom_site_refinement_flags_adp
_atom_site_refinement_flags_occupancy
_atom_site_disorder_assembly
_atom_site_disorder_group
Mn1 Mn 0.50917(4) 0.19733(3) 0.31207(2) 0.01777(11) Uani 1 1 d . . . . .
Si1 Si -0.07489(9) 0.63284(6) 0.14640(4) 0.02623(17) Uani 1 1 d . . . . .
O1 O 0.4055(2) 0.29891(13) 0.24585(11) 0.0268(4) Uani 1 1 d . . . . .
O2 O 0.1894(2) 0.17088(14) 0.15922(12) 0.0358(5) Uani 1 1 d . . . . .
O3 O -0.1743(2) 0.92404(12) 0.59026(10) 0.0220(4) Uani 1 1 d . . . . .
O4 O -0.3926(2) 0.78042(12) 0.56321(11) 0.0217(4) Uani 1 1 d . . . . .
O5 O 0.3102(2) 0.04386(12) 0.24908(11) 0.0243(4) Uani 1 1 d . . . . .
H5A H 0.2444 0.0533 0.2056 0.036 Uiso 1 1 d GR . . . .
H5B H 0.2481 0.0311 0.2916 0.036 Uiso 1 1 d GR . . . .
N1 N 0.6347(2) 0.12685(15) 0.18693(13) 0.0230(4) Uani 1 1 d . . . . .
N2 N 0.7089(2) 0.12177(15) 0.37040(13) 0.0194(4) Uani 1 1 d . . . . .
N3 N 0.7022(2) 0.34697(14) 0.40700(13) 0.0190(4) Uani 1 1 d . . . . .
C1 C 0.2658(3) 0.2682(2) 0.19748(15) 0.0237(5) Uani 1 1 d . . . . .
C2 C 0.1852(3) 0.35899(19) 0.18704(15) 0.0220(5) Uani 1 1 d . . . . .
C3 C 0.0197(3) 0.3330(2) 0.15857(17) 0.0277(6) Uani 1 1 d . . . . .
H3 H -0.0420 0.2588 0.1460 0.033 Uiso 1 1 calc R . . . .
C4 C -0.0574(3) 0.4143(2) 0.14809(17) 0.0285(6) Uani 1 1 d . . . . .
H4 H -0.1714 0.3947 0.1296 0.034 Uiso 1 1 calc R . . . .
C5 C 0.0300(3) 0.52479(19) 0.16434(15) 0.0234(5) Uani 1 1 d . . . . .
C6 C 0.1959(3) 0.5492(2) 0.19382(16) 0.0259(6) Uani 1 1 d . . . . .
H6 H 0.2583 0.6232 0.2060 0.031 Uiso 1 1 calc R . . . .
C7 C 0.2737(3) 0.46851(19) 0.20606(16) 0.0252(5) Uani 1 1 d . . . . .
H7 H 0.3868 0.4882 0.2273 0.030 Uiso 1 1 calc R . . . .
C8 C 0.0708(4) 0.7404(2) 0.10781(19) 0.0404(7) Uani 1 1 d . . . . .
H8A H 0.0141 0.7931 0.0923 0.061 Uiso 1 1 calc GR . . . .
H8B H 0.1145 0.7049 0.0517 0.061 Uiso 1 1 calc GR . . . .
H8C H 0.1599 0.7795 0.1592 0.061 Uiso 1 1 calc GR . . . .
C9 C -0.2598(4) 0.5684(2) 0.05731(18) 0.0425(8) Uani 1 1 d . . . . .
H9A H -0.3372 0.5169 0.0814 0.064 Uiso 1 1 calc GR . . . .
H9B H -0.2296 0.5284 -0.0020 0.064 Uiso 1 1 calc GR . . . .
H9C H -0.3096 0.6259 0.0458 0.064 Uiso 1 1 calc GR . . . .
C10 C -0.1394(3) 0.69768(19) 0.26269(15) 0.0212(5) Uani 1 1 d . . . . .
C11 C -0.2707(3) 0.64077(19) 0.29729(16) 0.0250(6) Uani 1 1 d . . . . .
H11 H -0.3300 0.5695 0.2603 0.030 Uiso 1 1 calc R . . . .
C12 C -0.3167(3) 0.68566(18) 0.38432(16) 0.0222(5) Uani 1 1 d . . . . .
H12 H -0.4085 0.6461 0.4052 0.027 Uiso 1 1 calc R . . . .
C13 C -0.2284(3) 0.78887(17) 0.44112(15) 0.0168(5) Uani 1 1 d . . . . .
C14 C -0.0990(3) 0.84727(18) 0.40643(15) 0.0190(5) Uani 1 1 d . . . . .
H14 H -0.0398 0.9186 0.4432 0.023 Uiso 1 1 calc R . . . .
C15 C -0.0560(3) 0.80226(18) 0.31896(16) 0.0212(5) Uani 1 1 d . . . . .
H15 H 0.0323 0.8436 0.2967 0.025 Uiso 1 1 calc R . . . .
C16 C -0.2676(3) 0.83564(17) 0.53928(15) 0.0176(5) Uani 1 1 d . . . . .
C17 C 0.6168(3) 0.1459(2) 0.10131(16) 0.0268(6) Uani 1 1 d . . . . .
H17 H 0.5572 0.1975 0.0933 0.032 Uiso 1 1 calc R . . . .
C18 C 0.6816(3) 0.0933(2) 0.02459(18) 0.0334(6) Uani 1 1 d . . . . .
H18 H 0.6650 0.1075 -0.0352 0.040 Uiso 1 1 calc R . . . .
C19 C 0.7706(3) 0.0198(2) 0.03656(18) 0.0361(7) Uani 1 1 d . . . . .
H19 H 0.8172 -0.0170 -0.0148 0.043 Uiso 1 1 calc R . . . .
C20 C 0.7912(3) 0.0005(2) 0.12448(18) 0.0329(6) Uani 1 1 d . . . . .
H20 H 0.8535 -0.0490 0.1344 0.039 Uiso 1 1 calc R . . . .
C21 C 0.7195(3) 0.05432(19) 0.19841(16) 0.0244(5) Uani 1 1 d . . . . .
C22 C 0.7287(3) 0.02910(19) 0.29340(17) 0.0268(6) Uani 1 1 d . . . . .
H22A H 0.6427 -0.0378 0.2903 0.032 Uiso 1 1 calc R . . . .
H22B H 0.8348 0.0137 0.3076 0.032 Uiso 1 1 calc R . . . .
C23 C 0.8590(3) 0.21288(18) 0.39214(16) 0.0217(5) Uani 1 1 d . . . . .
H23A H 0.8978 0.2234 0.3324 0.026 Uiso 1 1 calc R . . . .
H23B H 0.9450 0.1940 0.4287 0.026 Uiso 1 1 calc R . . . .
C24 C 0.8242(3) 0.31797(18) 0.44887(15) 0.0186(5) Uani 1 1 d . . . . .
C25 C 0.9091(3) 0.37933(19) 0.53705(16) 0.0237(5) Uani 1 1 d . . . . .
H25 H 0.9928 0.3557 0.5657 0.028 Uiso 1 1 calc R . . . .
C26 C 0.8692(3) 0.4757(2) 0.58231(17) 0.0276(6) Uani 1 1 d . . . . .
H26 H 0.9255 0.5192 0.6426 0.033 Uiso 1 1 calc R . . . .
C27 C 0.7472(3) 0.50809(19) 0.53913(17) 0.0266(6) Uani 1 1 d . . . . .
H27 H 0.7196 0.5748 0.5682 0.032 Uiso 1 1 calc R . . . .
C28 C 0.6653(3) 0.44042(18) 0.45176(17) 0.0233(5) Uani 1 1 d . . . . .
H28 H 0.5793 0.4615 0.4226 0.028 Uiso 1 1 calc R . . . .
C29 C 0.6797(3) 0.08942(19) 0.45943(16) 0.0220(5) Uani 1 1 d . . . . .
H29A H 0.6738 0.1555 0.5092 0.026 Uiso 1 1 calc R . . . .
H29B H 0.7739 0.0644 0.4805 0.026 Uiso 1 1 calc R . . . .
C30 C 0.5258(3) -0.00139(18) 0.45100(16) 0.0211(5) Uani 1 1 d . . . . .
H30A H 0.5459 -0.0742 0.4218 0.025 Uiso 1 1 calc R . . . .
H30B H 0.4376 0.0092 0.4096 0.025 Uiso 1 1 calc R . . . .

loop_
_atom_site_aniso_label
_atom_site_aniso_U_11
_atom_site_aniso_U_22
_atom_site_aniso_U_33
_atom_site_aniso_U_23
_atom_site_aniso_U_13
_atom_site_aniso_U_12
Mn1 0.0174(2) 0.01951(19) 0.01769(18) 0.00597(14) 0.00444(14) 0.00565(14)
Si1 0.0334(4) 0.0312(4) 0.0168(3) 0.0051(3) 0.0059(3) 0.0144(3)
O1 0.0242(10) 0.0302(9) 0.0292(9) 0.0134(7) 0.0010(8) 0.0081(7)
O2 0.0443(13) 0.0264(10) 0.0313(10) -0.0005(8) -0.0080(9) 0.0119(9)
O3 0.0226(10) 0.0191(8) 0.0207(8) 0.0019(7) 0.0053(7) 0.0017(7)
O4 0.0206(9) 0.0209(8) 0.0221(8) 0.0044(7) 0.0076(7) 0.0026(7)
O5 0.0258(10) 0.0254(9) 0.0199(8) 0.0048(7) 0.0049(7) 0.0038(7)
N1 0.0204(11) 0.0246(11) 0.0221(10) 0.0056(8) 0.0064(8) 0.0020(9)
N2 0.0198(11) 0.0191(10) 0.0212(10) 0.0068(8) 0.0066(8) 0.0060(8)
N3 0.0168(11) 0.0169(10) 0.0240(10) 0.0081(8) 0.0039(8) 0.0023(8)
C1 0.0293(15) 0.0297(14) 0.0132(11) 0.0054(10) 0.0036(10) 0.0100(11)
C2 0.0273(15) 0.0262(13) 0.0125(11) 0.0037(9) 0.0020(10) 0.0090(11)
C3 0.0293(15) 0.0223(13) 0.0269(13) 0.0033(10) -0.0013(11) 0.0023(11)
C4 0.0240(15) 0.0314(14) 0.0264(13) 0.0037(11) -0.0021(11) 0.0063(11)
C5 0.0276(15) 0.0276(13) 0.0140(11) 0.0025(10) 0.0031(10) 0.0088(11)
C6 0.0280(15) 0.0243(13) 0.0238(13) 0.0065(10) 0.0046(11) 0.0031(11)
C7 0.0203(14) 0.0307(14) 0.0232(12) 0.0068(10) 0.0020(10) 0.0046(11)
C8 0.060(2) 0.0400(16) 0.0324(15) 0.0156(13) 0.0231(14) 0.0229(15)
C9 0.052(2) 0.0552(19) 0.0219(14) 0.0019(13) -0.0019(13) 0.0292(16)
C10 0.0225(14) 0.0261(13) 0.0178(11) 0.0059(10) 0.0025(10) 0.0121(10)
C11 0.0249(14) 0.0235(13) 0.0210(12) -0.0014(10) -0.0009(10) 0.0044(10)
C12 0.0178(13) 0.0224(12) 0.0250(12) 0.0067(10) 0.0038(10) 0.0017(10)
C13 0.0172(13) 0.0174(11) 0.0181(11) 0.0063(9) 0.0022(9) 0.0073(9)
C14 0.0192(13) 0.0177(11) 0.0209(12) 0.0055(9) 0.0038(10) 0.0059(10)
C15 0.0214(14) 0.0237(12) 0.0224(12) 0.0100(10) 0.0073(10) 0.0079(10)
C16 0.0167(13) 0.0184(12) 0.0211(11) 0.0083(10) 0.0036(10) 0.0074(10)
C17 0.0249(15) 0.0285(13) 0.0219(13) 0.0059(10) 0.0024(10) -0.0024(11)
C18 0.0290(16) 0.0397(16) 0.0211(13) 0.0032(11) 0.0043(11) -0.0069(13)
C19 0.0310(16) 0.0404(16) 0.0233(14) -0.0073(12) 0.0119(11) -0.0031(13)
C20 0.0296(16) 0.0286(14) 0.0358(15) -0.0003(12) 0.0107(12) 0.0063(12)
C21 0.0218(14) 0.0217(12) 0.0258(13) 0.0022(10) 0.0071(10) 0.0016(10)
C22 0.0303(15) 0.0226(13) 0.0314(14) 0.0072(11) 0.0108(11) 0.0124(11)
C23 0.0182(13) 0.0263(13) 0.0241(12) 0.0107(10) 0.0058(10) 0.0072(10)
C24 0.0163(13) 0.0194(12) 0.0215(12) 0.0103(10) 0.0064(9) 0.0012(9)
C25 0.0207(14) 0.0292(13) 0.0229(12) 0.0134(10) 0.0043(10) 0.0022(10)
C26 0.0296(15) 0.0276(13) 0.0211(12) 0.0067(10) 0.0058(11) -0.0029(11)
C27 0.0271(15) 0.0200(12) 0.0309(14) 0.0038(11) 0.0108(11) 0.0035(11)
C28 0.0185(13) 0.0197(12) 0.0335(14) 0.0104(11) 0.0060(10) 0.0041(10)
C29 0.0219(14) 0.0253(12) 0.0229(12) 0.0123(10) 0.0040(10) 0.0074(10)
C30 0.0239(14) 0.0189(12) 0.0248(12) 0.0095(10) 0.0055(10) 0.0098(10)

loop_
_atom_type_symbol
_atom_type_description
_atom_type_scat_dispersion_real
_atom_type_scat_dispersion_imag
_atom_type_scat_source
C C 0.0033 0.0016 'International Tables Vol C Tables 4.2.6.8 and 6.1.1.4'
H H 0.0000 0.0000 'International Tables Vol C Tables 4.2.6.8 and 6.1.1.4'
Mn Mn 0.3368 0.7283 'International Tables Vol C Tables 4.2.6.8 and 6.1.1.4'
N N 0.0061 0.0033 'International Tables Vol C Tables 4.2.6.8 and 6.1.1.4'
O O 0.0106 0.0060 'International Tables Vol C Tables 4.2.6.8 and 6.1.1.4'
Si Si 0.0817 0.0704 'International Tables Vol C Tables 4.2.6.8 and 6.1.1.4'

loop_
_geom_angle_atom_site_label_1
_geom_angle_atom_site_label_2
_geom_angle_atom_site_label_3
_geom_angle
_geom_angle_site_symmetry_1
_geom_angle_site_symmetry_3
_geom_angle_publ_flag
O1 Mn1 O4 98.46(7) . 2_566 ?
O1 Mn1 O5 95.43(7) . . ?
O1 Mn1 N1 95.98(7) . . ?
O1 Mn1 N2 159.21(7) . . ?
O1 Mn1 N3 91.92(7) . . ?
O4 Mn1 O5 87.37(6) 2_566 . ?
O4 Mn1 N1 163.74(6) 2_566 . ?
O4 Mn1 N2 95.73(7) 2_566 . ?
O4 Mn1 N3 81.82(7) 2_566 . ?
O5 Mn1 N1 83.87(7) . . ?
O5 Mn1 N2 100.34(7) . . ?
O5 Mn1 N3 167.73(6) . . ?
N1 Mn1 N2 72.52(7) . . ?
N1 Mn1 N3 105.16(7) . . ?
N3 Mn1 N2 75.12(7) . . ?
C5 Si1 C10 108.21(10) . . ?
C8 Si1 C5 109.01(13) . . ?
C8 Si1 C10 109.81(12) . . ?
C9 Si1 C5 110.25(12) . . ?
C9 Si1 C8 111.16(14) . . ?
C9 Si1 C10 108.36(12) . . ?
C1 O1 Mn1 124.10(15) . . ?
C16 O4 Mn1 133.85(14) . 2_566 ?
Mn1 O5 H5A 110.9 . . ?
Mn1 O5 H5B 109.8 . . ?
H5A O5 H5B 103.3 . . ?
C17 N1 Mn1 124.37(17) . . ?
C21 N1 Mn1 116.70(15) . . ?
C21 N1 C17 118.7(2) . . ?
C22 N2 Mn1 108.21(14) . . ?
C22 N2 C23 109.38(19) . . ?
C22 N2 C29 112.26(17) . . ?
C23 N2 Mn1 103.96(13) . . ?
C23 N2 C29 107.67(17) . . ?
C29 N2 Mn1 114.94(14) . . ?
C24 N3 Mn1 112.72(14) . . ?
C28 N3 Mn1 122.18(16) . . ?
C28 N3 C24 118.0(2) . . ?
O1 C1 C2 116.5(2) . . ?
O2 C1 O1 125.7(2) . . ?
O2 C1 C2 117.8(2) . . ?
C3 C2 C1 119.5(2) . . ?
C3 C2 C7 118.8(2) . . ?
C7 C2 C1 121.7(2) . . ?
C2 C3 H3 119.6 . . ?
C2 C3 C4 120.8(2) . . ?
C4 C3 H3 119.6 . . ?
C3 C4 H4 119.3 . . ?
C3 C4 C5 121.4(2) . . ?
C5 C4 H4 119.3 . . ?
C4 C5 Si1 120.89(19) . . ?
C6 C5 Si1 122.29(18) . . ?
C6 C5 C4 116.8(2) . . ?
C5 C6 H6 118.9 . . ?
C5 C6 C7 122.1(2) . . ?
C7 C6 H6 118.9 . . ?
C2 C7 C6 120.0(2) . . ?
C2 C7 H7 120.0 . . ?
C6 C7 H7 120.0 . . ?
Si1 C8 H8A 109.5 . . ?
Si1 C8 H8B 109.5 . . ?
Si1 C8 H8C 109.5 . . ?
H8A C8 H8B 109.5 . . ?
H8A C8 H8C 109.5 . . ?
H8B C8 H8C 109.5 . . ?
Si1 C9 H9A 109.5 . . ?
Si1 C9 H9B 109.5 . . ?
Si1 C9 H9C 109.5 . . ?
H9A C9 H9B 109.5 . . ?
H9A C9 H9C 109.5 . . ?
H9B C9 H9C 109.5 . . ?
C11 C10 Si1 120.90(17) . . ?
C15 C10 Si1 121.78(18) . . ?
C15 C10 C11 117.3(2) . . ?
C10 C11 H11 119.1 . . ?
C12 C11 C10 121.8(2) . . ?
C12 C11 H11 119.1 . . ?
C11 C12 H12 120.0 . . ?
C11 C12 C13 120.1(2) . . ?
C13 C12 H12 120.0 . . ?
C12 C13 C16 121.2(2) . . ?
C14 C13 C12 118.5(2) . . ?
C14 C13 C16 120.25(19) . . ?
C13 C14 H14 119.7 . . ?
C15 C14 C13 120.7(2) . . ?
C15 C14 H14 119.7 . . ?
C10 C15 H15 119.2 . . ?
C14 C15 C10 121.6(2) . . ?
C14 C15 H15 119.2 . . ?
O3 C16 O4 125.7(2) . . ?
O3 C16 C13 118.1(2) . . ?
O4 C16 C13 116.19(19) . . ?
N1 C17 H17 118.6 . . ?
N1 C17 C18 122.7(3) . . ?
C18 C17 H17 118.6 . . ?
C17 C18 H18 120.6 . . ?
C19 C18 C17 118.7(2) . . ?
C19 C18 H18 120.6 . . ?
C18 C19 H19 120.5 . . ?
C18 C19 C20 119.1(2) . . ?
C20 C19 H19 120.5 . . ?
C19 C20 H20 120.3 . . ?
C19 C20 C21 119.4(3) . . ?
C21 C20 H20 120.3 . . ?
N1 C21 C20 121.4(2) . . ?
N1 C21 C22 117.5(2) . . ?
C20 C21 C22 121.0(2) . . ?
N2 C22 C21 111.72(19) . . ?
N2 C22 H22A 109.3 . . ?
N2 C22 H22B 109.3 . . ?
C21 C22 H22A 109.3 . . ?
C21 C22 H22B 109.3 . . ?
H22A C22 H22B 107.9 . . ?
N2 C23 H23A 109.8 . . ?
N2 C23 H23B 109.8 . . ?
N2 C23 C24 109.58(19) . . ?
H23A C23 H23B 108.2 . . ?
C24 C23 H23A 109.8 . . ?
C24 C23 H23B 109.8 . . ?
N3 C24 C23 114.08(19) . . ?
N3 C24 C25 122.6(2) . . ?
C25 C24 C23 123.4(2) . . ?
C24 C25 H25 120.7 . . ?
C26 C25 C24 118.6(2) . . ?
C26 C25 H25 120.7 . . ?
C25 C26 H26 120.3 . . ?
C27 C26 C25 119.5(2) . . ?
C27 C26 H26 120.3 . . ?
C26 C27 H27 120.9 . . ?
C26 C27 C28 118.3(2) . . ?
C28 C27 H27 120.9 . . ?
N3 C28 C27 123.1(2) . . ?
N3 C28 H28 118.5 . . ?
C27 C28 H28 118.5 . . ?
N2 C29 H29A 108.5 . . ?
N2 C29 H29B 108.5 . . ?
N2 C29 C30 114.89(18) . . ?
H29A C29 H29B 107.5 . . ?
C30 C29 H29A 108.5 . . ?
C30 C29 H29B 108.5 . . ?
C29 C30 C30 110.2(2) . 2_656 ?
C29 C30 H30A 109.6 . . ?
C29 C30 H30B 109.6 . . ?
C30 C30 H30A 109.6 2_656 . ?
C30 C30 H30B 109.6 2_656 . ?
H30A C30 H30B 108.1 . . ?

loop_
_geom_bond_atom_site_label_1
_geom_bond_atom_site_label_2
_geom_bond_distance
_geom_bond_site_symmetry_2
_geom_bond_publ_flag
Mn1 O1 2.1222(17) . ?
Mn1 O4 2.1355(16) 2_566 ?
Mn1 O5 2.2425(17) . ?
Mn1 N1 2.289(2) . ?
Mn1 N2 2.358(2) . ?
Mn1 N3 2.3026(19) . ?
Si1 C5 1.882(3) . ?
Si1 C8 1.878(3) . ?
Si1 C9 1.864(3) . ?
Si1 C10 1.885(2) . ?
O1 C1 1.270(3) . ?
O2 C1 1.246(3) . ?
O3 C16 1.258(3) . ?
O4 Mn1 2.1354(16) 2_566 ?
O4 C16 1.269(3) . ?
O5 H5A 0.8721 . ?
O5 H5B 0.8717 . ?
N1 C17 1.348(3) . ?
N1 C21 1.342(3) . ?
N2 C22 1.478(3) . ?
N2 C23 1.487(3) . ?
N2 C29 1.492(3) . ?
N3 C24 1.344(3) . ?
N3 C28 1.340(3) . ?
C1 C2 1.522(3) . ?
C2 C3 1.385(4) . ?
C2 C7 1.396(3) . ?
C3 H3 0.9500 . ?
C3 C4 1.393(4) . ?
C4 H4 0.9500 . ?
C4 C5 1.408(3) . ?
C5 C6 1.392(4) . ?
C6 H6 0.9500 . ?
C6 C7 1.397(3) . ?
C7 H7 0.9500 . ?
C8 H8A 0.9800 . ?
C8 H8B 0.9800 . ?
C8 H8C 0.9800 . ?
C9 H9A 0.9800 . ?
C9 H9B 0.9800 . ?
C9 H9C 0.9800 . ?
C10 C11 1.398(3) . ?
C10 C15 1.395(3) . ?
C11 H11 0.9500 . ?
C11 C12 1.390(3) . ?
C12 H12 0.9500 . ?
C12 C13 1.396(3) . ?
C13 C14 1.396(3) . ?
C13 C16 1.511(3) . ?
C14 H14 0.9500 . ?
C14 C15 1.384(3) . ?
C15 H15 0.9500 . ?
C17 H17 0.9500 . ?
C17 C18 1.383(4) . ?
C18 H18 0.9500 . ?
C18 C19 1.379(4) . ?
C19 H19 0.9500 . ?
C19 C20 1.385(4) . ?
C20 H20 0.9500 . ?
C20 C21 1.395(3) . ?
C21 C22 1.514(3) . ?
C22 H22A 0.9900 . ?
C22 H22B 0.9900 . ?
C23 H23A 0.9900 . ?
C23 H23B 0.9900 . ?
C23 C24 1.510(3) . ?
C24 C25 1.390(3) . ?
C25 H25 0.9500 . ?
C25 C26 1.386(3) . ?
C26 H26 0.9500 . ?
C26 C27 1.379(4) . ?
C27 H27 0.9500 . ?
C27 C28 1.393(3) . ?
C28 H28 0.9500 . ?
C29 H29A 0.9900 . ?
C29 H29B 0.9900 . ?
C29 C30 1.527(3) . ?
C30 C30 1.531(4) 2_656 ?
C30 H30A 0.9900 . ?
C30 H30B 0.9900 . ?
